data_7717218
loop_
_publ_author_name
'Xue, Chaozhuang'
'Zhang, Yingying'
'Zhu, Kai'
'Deng, Suyun'
'Qu, Konggang'
'Gong, Shuwen'
'Yang, Huajun'

_publ_section_title
;
 One ligand, two roles: novel pillar-layered metal-organic frameworks
 built with a 3D ligand and asymmetric inorganic nodes.
;
_journal_issue 42
_journal_name_full 'Dalton transactions (Cambridge, England : 2003)'
_journal_page_first 17146
_journal_page_last 17150
_journal_paper_doi 10.1039/d4dt02061h
_journal_volume 53
_journal_year 2024
_chemical_formula_moiety 'C35 H34 Co6 O24, 4[C2H5NO], 3[H2O]'
_chemical_formula_sum 'C43 H60 Co6 N4 O31'
_chemical_formula_weight 1482.563
_space_group_crystal_system monoclinic
_space_group_IT_number 14
_space_group_name_Hall '-P 2ybc'
_space_group_name_H-M_alt 'P 1 21/c 1'
_symmetry_Int_Tables_number 14
_audit_creation_date 2024-09-12
_audit_creation_method
;
Olex2 1.5-dev
(compiled 2024.09.02 svn.r9ddf420b for OlexSys, GUI svn.r6697)
;
_audit_update_record
;
2024-10-08 deposited with the CCDC.	2024-10-14 downloaded from the CCDC.
;
_cell_angle_alpha 90
_cell_angle_beta 109.994(11)
_cell_angle_gamma 90
_cell_formula_units_Z 2
_cell_length_a 16.122(18)
_cell_length_b 19.45(2)
_cell_length_c 11.037(12)
_cell_measurement_reflns_used 5900
_cell_measurement_temperature 296(2)
_cell_measurement_theta_max 22.57
_cell_measurement_theta_min 2.21
_cell_volume 3252(6)
_computing_cell_refinement 'Bruker SAINT'
_computing_data_collection 'Bruker APEX2'
_computing_data_reduction 'Bruker SAINT'
_computing_molecular_graphics 'Olex2 1.5-dev (Dolomanov et al., 2009)'
_computing_publication_material 'Olex2 1.5-dev (Dolomanov et al., 2009)'
_computing_structure_refinement 'olex2.refine 1.5-dev (Bourhis et al., 2015)'
_computing_structure_solution 'SHELXS-97 (Sheldrick 2008)'
_diffrn_ambient_temperature 296.15
_diffrn_measured_fraction_theta_full 0.9992
_diffrn_measured_fraction_theta_max 0.9992
_diffrn_measurement_device_type 'Bruker APEX-II CCD'
_diffrn_measurement_method '\f and \w scans'
_diffrn_radiation_type 'Mo K\a'
_diffrn_radiation_wavelength 0.71073
_diffrn_reflns_av_R_equivalents 0.1125
_diffrn_reflns_av_unetI/netI 0.1565
_diffrn_reflns_Laue_measured_fraction_full 0.9992
_diffrn_reflns_Laue_measured_fraction_max 0.9992
_diffrn_reflns_limit_h_max 19
_diffrn_reflns_limit_h_min -19
_diffrn_reflns_limit_k_max 20
_diffrn_reflns_limit_k_min -23
_diffrn_reflns_limit_l_max 13
_diffrn_reflns_limit_l_min -13
_diffrn_reflns_number 17995
_diffrn_reflns_point_group_measured_fraction_full 0.9992
_diffrn_reflns_point_group_measured_fraction_max 0.9992
_diffrn_reflns_theta_full 23.9961
_diffrn_reflns_theta_max 24.00
_diffrn_reflns_theta_min 1.70
_exptl_absorpt_coefficient_mu 1.579
_exptl_crystal_colour blue
_exptl_crystal_colour_primary blue
_exptl_crystal_density_diffrn 1.514
_exptl_crystal_description block
_exptl_crystal_F_000 1517.549
_exptl_crystal_size_max 0.06
_exptl_crystal_size_mid 0.04
_exptl_crystal_size_min 0.02
_refine_diff_density_max 1.4992
_refine_diff_density_min -1.7310
_refine_diff_density_rms 0.2266
_refine_ls_d_res_high 0.8738
_refine_ls_d_res_low 11.9513
_refine_ls_goodness_of_fit_ref 1.0148
_refine_ls_hydrogen_treatment constr
_refine_ls_matrix_type full
_refine_ls_number_constraints 39
_refine_ls_number_parameters 335
_refine_ls_number_reflns 5100
_refine_ls_number_restraints 992
_refine_ls_restrained_S_all 0.9209
_refine_ls_R_factor_all 0.1311
_refine_ls_R_factor_gt 0.0834
_refine_ls_shift/su_max 0.0004
_refine_ls_shift/su_mean 0.0001
_refine_ls_structure_factor_coef Fsqd
_refine_ls_weighting_details 'w=1/[\s^2^(Fo^2^)+(0.1135P)^2^+10.8368P] where P=(Fo^2^+2Fc^2^)/3'
_refine_ls_weighting_scheme calc
_refine_ls_wR_factor_gt 0.2082
_refine_ls_wR_factor_ref 0.2335
_reflns_Friedel_coverage 0.0
_reflns_limit_h_max 17
_reflns_limit_h_min -18
_reflns_limit_k_max 22
_reflns_limit_k_min 0
_reflns_limit_l_max 12
_reflns_limit_l_min 0
_reflns_number_gt 3006
_reflns_number_total 5100
_reflns_threshold_expression I>=2u(I)
_cod_data_source_file d4dt02061h2.cif
_cod_data_source_block compound_1
_cod_depositor_comments 'Adding full bibliography for 7717218--7717219.cif.'
_cod_database_code 7717218
_olex2_refinement_description
;
1. Fixed Uiso
 At 1.2 times of:
  All C(H,H) groups
 At 1.5 times of:
  All O(H,H) groups
2. Rigid bond restraints
 All non-hydrogen atoms
 with sigma for 1-2 distances of 0.01 and sigma for 1-3 distances of 0.01
3. Uiso/Uaniso restraints and constraints
All non-hydrogen atoms have similar U: within 2A with sigma of 0.04 and sigma
for terminal atoms of 0.08 within 2A
4. Rigid body (RIGU) restrains
 All non-hydrogen atoms
 with sigma for 1-2 distances of 0.004 and sigma for 1-3 distances of 0.004
5. Others
 Fixed Sof: C17(0.5) H17a(0.5) H17b(0.5) C18(0.5) H18a(0.5) H18b(0.5) C19(0.5)
 H19a(0.5) H19b(0.5) C10(0.5) H10a(0.5) H10b(0.5) C11(0.5) H11a(0.5) H11b(0.5)
 C12(0.5) H12a(0.5) H12b(0.5) C10A(0.5) H10c(0.5) H10d(0.5) C11A(0.5) H11c(0.5)
 H11d(0.5) C12A(0.5) H12c(0.5) H12d(0.5)
6.a Rotating group:
 O7(H7a,H7b)
6.b Secondary CH2 refined with riding coordinates:
 C3(H3a,H3b), C4(H4a,H4b), C5(H5a,H5b), C17(H17a,H17b), C18(H18a,H18b),
 C19(H19a,H19b), C10(H10a,H10b), C11(H11a,H11b), C12(H12a,H12b), C10A(H10c,
 H10d), C11A(H11c,H11d), C12A(H12c,H12d)
;
_smtbx_masks_special_details
;
A solvent mask was calculated and 315 electrons were 
found in a volume of 1369\%A^3^ in 1 void per unit cell. 
This is consistent with the presence of 4[C2H5NO], 3[H2O] per Formula Unit 
which account for 316 electrons per unit cell.
;
_smtbx_masks_void_probe_radius 1.2
_smtbx_masks_void_truncation_radius 1.2
_olex2_submission_special_instructions 'No special instructions were received'

loop_
_space_group_symop_id
_space_group_symop_operation_xyz
1 x,y,z
2 -x,y+1/2,-z+1/2
3 -x,-y,-z
4 x,-y-1/2,z-1/2

loop_
_atom_site_label
_atom_site_type_symbol
_atom_site_fract_x
_atom_site_fract_y
_atom_site_fract_z
_atom_site_U_iso_or_equiv
_atom_site_adp_type
_atom_site_occupancy
_atom_site_refinement_flags_posn
_atom_site_refinement_flags_adp
_atom_site_refinement_flags_occupancy
_atom_site_disorder_group
Co01 Co 0.47284(7) 0.96057(5) 0.11734(10) 0.0232(3) Uani 1.000000 . U . .
O1 O 0.8441(5) 0.4264(4) 0.5693(8) 0.076(2) Uani 1.000000 . U . .
C1 C 0.6524(7) 1.0216(4) 0.7362(7) 0.0341(19) Uani 1.000000 . U . .
Co02 Co 0.71516(8) 0.53083(6) 0.60905(11) 0.0298(4) Uani 1.000000 . U . .
O2 O 0.8266(4) 0.5385(4) 0.5702(7) 0.0571(18) Uani 1.000000 . U . .
C2 C 0.6615(6) 1.0003(5) 0.6107(8) 0.0388(18) Uani 1.000000 . U . .
Co03 Co 0.27362(10) 0.88093(7) 0.02959(14) 0.0498(4) Uani 1.000000 . U . .
O3 O 0.6545(4) 0.6117(3) 0.5116(6) 0.0408(14) Uani 1.000000 . U . .
C3 C 0.6206(7) 0.9418(5) 0.5158(8) 0.045(2) Uani 1.000000 . U . .
H3a H 0.6432(7) 0.8960(5) 0.5435(8) 0.054(3) Uiso 1.000000 R . . .
H3b H 0.5569(7) 0.9429(5) 0.4752(8) 0.054(3) Uiso 1.000000 R . . .
O4 O 0.5196(4) 0.5637(3) 0.4497(5) 0.0252(13) Uani 1.000000 . U . .
C4 C 0.7492(7) 0.9925(6) 0.5820(8) 0.052(2) Uani 1.000000 . U . .
H4a H 0.7848(7) 1.0337(6) 0.5915(8) 0.063(3) Uiso 1.000000 R . . .
H4b H 0.7839(7) 0.9516(6) 0.6162(8) 0.063(3) Uiso 1.000000 R . . .
O5 O 0.4909(4) 0.8610(3) 0.1844(6) 0.0462(16) Uani 1.000000 . U . .
C5 C 0.6291(7) 1.0480(5) 0.4883(8) 0.049(2) Uani 1.000000 . U . .
H5a H 0.5657(7) 1.0524(5) 0.4469(8) 0.059(3) Uiso 1.000000 R . . .
H5b H 0.6604(7) 1.0912(5) 0.4940(8) 0.059(3) Uiso 1.000000 R . . .
O6 O 0.3594(5) 0.8117(4) 0.1360(9) 0.079(2) Uani 1.000000 . U . .
C6 C 0.6724(6) 0.9839(5) 0.4510(8) 0.0401(19) Uani 1.000000 . U . .
C7 C 0.6759(6) 0.9748(5) 0.3162(8) 0.0370(19) Uani 1.000000 . U . .
O7 O 0.2380(6) 0.8134(4) -0.1334(10) 0.105(3) Uani 1.000000 . U . .
C8 C 0.4424(7) 0.8141(4) 0.1927(9) 0.0392(18) Uani 1.000000 . U . .
O8 O 0.3508(4) 0.9443(3) -0.0307(5) 0.0284(12) Uani 1.000000 . U . .
O9 O 0.6072(4) 0.9743(3) 0.2189(5) 0.0356(13) Uani 1.000000 . U . .
C14 C 0.8677(7) 0.4855(6) 0.5570(11) 0.056(2) Uani 1.000000 . U . .
C13 C 0.5715(6) 0.6129(4) 0.4507(8) 0.0286(15) Uani 1.000000 . U . .
O12 O 0.5819(4) 1.0030(3) 0.7556(6) 0.0466(16) Uani 1.000000 . U . .
O11 O 0.7138(5) 1.0574(4) 0.8130(6) 0.068(2) Uani 1.000000 . U . .
O10 O 0.7508(4) 0.9720(4) 0.3026(6) 0.057(2) Uani 1.000000 . U . .
C16 C 0.9490(6) 0.4957(5) 0.5238(9) 0.041(2) Uani 1.000000 . U . .
C17 C 0.9664(14) 0.5572(12) 0.430(2) 0.053(4) Uani 0.500000 . U P 1
H17a H 0.9299(14) 0.5560(12) 0.340(2) 0.064(5) Uiso 0.500000 R . P 1
H17b H 0.9764(14) 0.6033(12) 0.466(2) 0.064(5) Uiso 0.500000 R . P 1
C18 C 0.9820(14) 0.4444(12) 0.433(2) 0.053(4) Uani 0.500000 . U P 2
H18a H 1.0023(14) 0.3994(12) 0.469(2) 0.064(4) Uiso 0.500000 R . P 2
H18b H 0.9459(14) 0.4432(12) 0.343(2) 0.064(4) Uiso 0.500000 R . P 2
C19 C 1.0402(13) 0.5015(14) 0.603(2) 0.053(4) Uani 0.500000 . U P 3
H19a H 1.0556(13) 0.5434(14) 0.654(2) 0.063(5) Uiso 0.500000 R . P 3
H19b H 1.0650(13) 0.4610(14) 0.654(2) 0.063(5) Uiso 0.500000 R . P 3
C9 C 0.4829(6) 0.7532(4) 0.2739(8) 0.0349(16) Uani 1.000000 . U . .
C15 C 0.5339(6) 0.6766(4) 0.3766(8) 0.0327(16) Uani 1.000000 . U . .
C10 C 0.5508(13) 0.7518(8) 0.4061(17) 0.037(2) Uani 0.500000 . U P 1
H10a H 0.6090(13) 0.7681(8) 0.4124(17) 0.045(3) Uiso 0.500000 R . P 1
H10b H 0.5318(13) 0.7695(8) 0.4745(17) 0.045(3) Uiso 0.500000 R . P 1
C11 C 0.5361(14) 0.6953(9) 0.2431(17) 0.039(2) Uani 0.500000 . U P 1
H11a H 0.5037(14) 0.6649(9) 0.1733(17) 0.047(3) Uiso 0.500000 R . P 1
H11b H 0.5934(14) 0.7082(9) 0.2396(17) 0.047(3) Uiso 0.500000 R . P 1
C12 C 0.4343(13) 0.6972(9) 0.3231(18) 0.040(2) Uani 0.500000 . U P 1
H12a H 0.4087(13) 0.7119(9) 0.3866(18) 0.048(3) Uiso 0.500000 R . P 1
H12b H 0.3958(13) 0.6670(9) 0.2580(18) 0.048(3) Uiso 0.500000 R . P 1
C10A C 0.5800(13) 0.7331(9) 0.3221(18) 0.041(2) Uani 0.500000 . U P 2
H10c H 0.6037(13) 0.7182(9) 0.2568(18) 0.049(3) Uiso 0.500000 R . P 2
H10d H 0.6195(13) 0.7637(9) 0.3853(18) 0.049(3) Uiso 0.500000 R . P 2
C11A C 0.4663(15) 0.6769(9) 0.2304(17) 0.044(2) Uani 0.500000 . U P 2
H11c H 0.4076(15) 0.6592(9) 0.2171(17) 0.053(3) Uiso 0.500000 R . P 2
H11d H 0.4900(15) 0.6621(9) 0.1649(17) 0.053(3) Uiso 0.500000 R . P 2
C12A C 0.4785(14) 0.7333(9) 0.4083(17) 0.039(2) Uani 0.500000 . U P 2
H12c H 0.5097(14) 0.7635(9) 0.4792(17) 0.047(3) Uiso 0.500000 R . P 2
H12d H 0.4210(14) 0.7195(9) 0.4096(17) 0.047(3) Uiso 0.500000 R . P 2
H7a H 0.242(8) 0.7698(7) -0.1337(11) 0.158(4) Uiso 1.000000 GR . . .
H7b H 0.217(8) 0.8243(6) -0.2126(11) 0.158(4) Uiso 1.000000 GR . . .

loop_
_atom_site_aniso_label
_atom_site_aniso_U_11
_atom_site_aniso_U_22
_atom_site_aniso_U_33
_atom_site_aniso_U_12
_atom_site_aniso_U_13
_atom_site_aniso_U_23
Co01 0.0333(7) 0.0185(6) 0.0211(6) -0.0002(5) 0.0135(5) 0.0037(5)
O1 0.052(5) 0.061(4) 0.131(7) -0.000(3) 0.053(4) 0.027(3)
C1 0.055(4) 0.038(5) 0.014(3) 0.005(3) 0.019(2) 0.003(2)
Co02 0.0347(8) 0.0258(7) 0.0346(7) -0.0015(5) 0.0193(6) -0.0019(5)
O2 0.041(3) 0.062(4) 0.083(5) 0.002(2) 0.040(3) 0.008(3)
C2 0.053(4) 0.049(4) 0.022(3) 0.004(3) 0.022(2) -0.002(2)
Co03 0.0523(10) 0.0368(8) 0.0657(9) 0.0064(7) 0.0273(8) 0.0213(7)
O3 0.041(3) 0.025(3) 0.060(4) -0.0035(18) 0.023(2) 0.010(2)
C3 0.059(5) 0.057(4) 0.029(4) 0.001(3) 0.028(3) -0.004(2)
O4 0.039(3) 0.015(3) 0.027(3) -0.0035(19) 0.018(2) 0.001(2)
C4 0.058(4) 0.079(6) 0.028(3) 0.005(3) 0.026(2) -0.004(3)
O5 0.046(3) 0.030(3) 0.060(4) 0.0015(18) 0.015(2) 0.020(2)
C5 0.068(5) 0.057(4) 0.033(3) 0.010(3) 0.030(3) 0.001(2)
O6 0.055(3) 0.049(4) 0.122(5) -0.006(2) 0.016(2) 0.047(3)
C6 0.054(4) 0.049(5) 0.025(3) 0.005(3) 0.0244(19) 0.001(2)
C7 0.042(3) 0.048(5) 0.027(3) 0.002(2) 0.0194(17) 0.000(2)
O7 0.096(6) 0.058(5) 0.150(6) 0.007(4) 0.027(4) -0.026(3)
C8 0.050(3) 0.022(3) 0.051(4) 0.0021(18) 0.024(2) 0.013(2)
O8 0.037(3) 0.019(3) 0.033(3) 0.0045(18) 0.0165(19) 0.0037(19)
O9 0.044(3) 0.043(3) 0.024(2) -0.003(2) 0.0178(17) 0.009(2)
C14 0.046(4) 0.057(4) 0.082(6) 0.001(2) 0.046(3) 0.010(3)
C13 0.042(3) 0.021(3) 0.031(3) -0.0029(17) 0.023(2) 0.0020(19)
O12 0.064(4) 0.042(4) 0.046(3) -0.001(3) 0.035(2) -0.003(3)
O11 0.069(4) 0.106(6) 0.037(3) -0.029(3) 0.030(3) -0.030(3)
O10 0.039(3) 0.104(6) 0.036(3) 0.004(3) 0.024(2) 0.003(3)
C16 0.034(4) 0.044(5) 0.056(5) 0.001(3) 0.030(3) 0.008(3)
C17 0.056(9) 0.058(7) 0.058(8) -0.005(4) 0.034(5) 0.009(5)
C18 0.045(8) 0.061(7) 0.065(8) 0.001(4) 0.034(4) 0.001(5)
C19 0.042(5) 0.077(11) 0.052(6) -0.005(4) 0.033(3) 0.010(5)
C9 0.050(4) 0.023(3) 0.035(3) -0.0001(18) 0.018(2) 0.0062(18)
C15 0.049(4) 0.017(3) 0.035(3) -0.0034(18) 0.017(2) 0.0036(17)
C10 0.056(5) 0.017(4) 0.040(4) 0.002(2) 0.017(2) 0.008(2)
C11 0.060(5) 0.024(4) 0.038(4) 0.002(2) 0.021(2) 0.009(2)
C12 0.053(4) 0.025(4) 0.044(5) 0.001(2) 0.019(2) 0.010(2)
C10A 0.054(4) 0.025(4) 0.045(5) 0.001(2) 0.020(2) 0.009(2)
C11A 0.063(5) 0.027(4) 0.044(4) -0.001(2) 0.020(2) 0.006(2)
C12A 0.055(5) 0.027(4) 0.037(4) 0.003(2) 0.018(2) 0.008(2)

loop_
_atom_type_symbol
_atom_type_scat_dispersion_real
_atom_type_scat_dispersion_imag
_atom_type_scat_Cromer_Mann_a1
_atom_type_scat_Cromer_Mann_a2
_atom_type_scat_Cromer_Mann_a3
_atom_type_scat_Cromer_Mann_a4
_atom_type_scat_Cromer_Mann_b1
_atom_type_scat_Cromer_Mann_b2
_atom_type_scat_Cromer_Mann_b3
_atom_type_scat_Cromer_Mann_b4
_atom_type_scat_Cromer_Mann_c
_atom_type_scat_source
_atom_type_scat_dispersion_source
C 0.00313 0.00162 2.31000 1.02000 1.58860 0.86500 20.84390 10.20750 0.56870 51.65120 0.21560 'International Tables Volume C Table 6.1.1.4 (pp. 500-502)' 'Brennan, Cowan, Rev. Sci. Instrum., 1992, 63, 850'
Co 0.35001 0.97719 12.28410 7.34090 4.00340 2.34880 4.27910 0.27840 13.53590 71.16920 1.01180 'International Tables Volume C Table 6.1.1.4 (pp. 500-502)' 'Brennan, Cowan, Rev. Sci. Instrum., 1992, 63, 850'
H 0.00000 0.00000 0.49300 0.32291 0.14019 0.04081 10.51090 26.12570 3.14236 57.79970 0.00304 'International Tables Volume C Table 6.1.1.4 (pp. 500-502)' 'Brennan, Cowan, Rev. Sci. Instrum., 1992, 63, 850'
O 0.01085 0.00610 3.04850 2.28680 1.54630 0.86700 13.27710 5.70110 0.32390 32.90890 0.25080 'International Tables Volume C Table 6.1.1.4 (pp. 500-502)' 'Brennan, Cowan, Rev. Sci. Instrum., 1992, 63, 850'

loop_
_geom_angle_atom_site_label_1
_geom_angle_atom_site_label_2
_geom_angle_atom_site_label_3
_geom_angle
_geom_angle_site_symmetry_1
_geom_angle_site_symmetry_3
_geom_angle_publ_flag
O5 Co01 O4 168.9(2) . 2_655 y
O5 Co01 O4 93.0(2) . 4_575 y
O8 Co01 O4 79.6(2) . 4_575 y
O8 Co01 O4 91.2(2) . 2_655 y
O8 Co01 O5 96.7(2) . . y
O9 Co01 O4 83.8(2) . 4_575 y
O9 Co01 O4 84.0(2) . 2_655 y
O9 Co01 O5 86.2(2) . . y
O9 Co01 O8 163.2(2) . . y
O12 Co01 O4 168.9(2) 3_676 4_575 y
O12 Co01 O4 90.1(2) 3_676 2_655 y
O12 Co01 O5 97.0(3) 3_676 . y
O12 Co01 O8 94.4(2) 3_676 . y
O12 Co01 O9 101.6(2) 3_676 . y
C14 O1 Co03 127.7(8) . 2_645 ?
O12 C1 C2 116.7(8) . . ?
O11 C1 C2 117.9(8) . . ?
O11 C1 O12 125.4(7) . . ?
O3 Co02 O2 98.0(3) . . y
O8 Co02 O2 110.6(3) 2_645 . y
O8 Co02 O3 110.0(2) 2_645 . y
O10 Co02 O2 106.2(3) 4_576 . y
O10 Co02 O3 120.7(3) 4_576 . y
O10 Co02 O8 110.4(3) 4_576 2_645 y
C14 O2 Co02 120.8(6) . . ?
C3 C2 C1 132.9(8) . . ?
C4 C2 C1 126.6(8) . . ?
C4 C2 C3 89.8(7) . . ?
C5 C2 C1 121.4(7) . . ?
C5 C2 C3 85.0(7) . . ?
C5 C2 C4 86.6(7) . . ?
O6 Co03 O1 159.6(3) . 2_655 y
O7 Co03 O1 83.3(3) . 2_655 y
O7 Co03 O6 90.8(4) . . y
O8 Co03 O1 97.1(3) . 2_655 y
O8 Co03 O6 103.0(3) . . y
O8 Co03 O7 96.6(3) . . y
O11 Co03 O1 90.2(3) 3_676 2_655 y
O11 Co03 O6 92.8(4) 3_676 . y
O11 Co03 O7 170.0(3) 3_676 . y
O11 Co03 O8 91.6(3) 3_676 . y
C13 O3 Co02 122.6(5) . . ?
H3a C3 C2 116.0(5) . . ?
H3b C3 C2 116.0(5) . . ?
H3b C3 H3a 112.951156623(18) . . ?
C6 C3 C2 75.2(6) . . ?
C6 C3 H3a 116.0(5) . . ?
C6 C3 H3b 116.0(5) . . ?
C13 O4 Co01 123.4(5) . 4_576 ?
C13 O4 Co01 126.2(5) . 2_645 ?
H4a C4 C2 116.2(5) . . ?
H4b C4 C2 116.2(5) . . ?
H4b C4 H4a 113.2 . . ?
C6 C4 C2 73.1(6) . . ?
C6 C4 H4a 116.2(5) . . ?
C6 C4 H4b 116.2(5) . . ?
C8 O5 Co01 135.4(6) . . ?
H5a C5 C2 116.3(5) . . ?
H5b C5 C2 116.3(5) . . ?
H5b C5 H5a 113.3 . . ?
C6 C5 C2 72.9(6) . . ?
C6 C5 H5a 116.3(6) . . ?
C6 C5 H5b 116.3(5) . . ?
C8 O6 Co03 131.8(6) . . ?
C4 C6 C3 90.7(7) . . ?
C5 C6 C3 86.6(7) . . ?
C5 C6 C4 87.4(7) . . ?
C7 C6 C3 127.8(8) . . ?
C7 C6 C4 129.5(8) . . ?
C7 C6 C5 121.5(7) . . ?
O9 C7 C6 121.5(8) . . ?
O10 C7 C6 118.5(9) . . ?
O10 C7 O9 119.8(7) . . ?
H7a O7 Co03 128.0 . . ?
H7b O7 Co03 127.5 . . ?
H7b O7 H7a 104.5 . . ?
O6 C8 O5 125.6(8) . . ?
C9 C8 O5 118.4(9) . . ?
C9 C8 O6 116.0(8) . . ?
Co02 O8 Co01 115.0(2) 2_655 . ?
Co03 O8 Co01 110.7(2) . . ?
Co03 O8 Co02 110.8(3) . 2_655 ?
C7 O9 Co01 155.9(5) . . ?
O2 C14 O1 123.8(9) . . ?
C16 C14 O1 118.9(9) . . ?
C16 C14 O2 117.3(9) . . ?
O4 C13 O3 124.0(7) . . ?
C15 C13 O3 117.4(7) . . ?
C15 C13 O4 118.6(8) . . ?
C1 O12 Co01 129.8(6) . 3_676 ?
Co03 O11 C1 135.3(6) 3_676 . ?
C7 O10 Co02 100.9(6) . 4_575 ?
C17 C16 C14 126.7(10) . . ?
C17 C16 C14 123.2(10) 3_766 . ?
C18 C16 C14 128.3(10) 3_766 . ?
C18 C16 C14 124.7(11) . . ?
C18 C16 C17 52.6(11) . 3_766 ?
C18 C16 C17 86.7(12) 3_766 3_766 ?
C18 C16 C17 84.2(11) . . ?
C18 C16 C17 53.2(11) 3_766 . ?
C19 C16 C14 131.6(10) . . ?
C19 C16 C14 129.8(12) 3_766 . ?
C19 C16 C17 87.7(12) 3_766 3_766 ?
C19 C16 C17 45.0(11) . 3_766 ?
C19 C16 C17 44.2(11) 3_766 . ?
C19 C16 C17 88.1(11) . . ?
C19 C16 C18 86.6(12) . . ?
C19 C16 C18 87.5(12) 3_766 3_766 ?
C19 C16 C18 44.3(11) . 3_766 ?
C19 C16 C18 42.8(11) 3_766 . ?
H17a C17 C16 116.6(9) . . ?
H17a C17 C16 116.6(9) . 3_766 ?
H17b C17 C16 116.6(9) . . ?
H17b C17 C16 116.6(9) . 3_766 ?
H17b C17 H17a 113.6 . . ?
H18a C18 C16 116.3(9) . . ?
H18a C18 C16 116.3(10) . 3_766 ?
H18b C18 C16 116.3(9) . 3_766 ?
H18b C18 C16 116.3(9) . . ?
H18b C18 H18a 113.245168910(15) . . ?
H19a C19 C16 115.0(11) . 3_766 ?
H19a C19 C16 115.0(11) . . ?
H19b C19 C16 115.0(11) . . ?
H19b C19 C16 115.0(11) . 3_766 ?
H19b C19 H19a 112.08924258(2) . . ?
C10 C9 C8 128.6(9) . . ?
C11 C9 C8 128.0(9) . . ?
C11 C9 C10 85.6(11) . . ?
C12 C9 C8 126.8(10) . . ?
C12 C9 C10 86.3(11) . . ?
C12 C9 C11 87.2(10) . . ?
C10A C9 C8 126.8(9) . . ?
C10A C9 C10 48.1(10) . . ?
C10A C9 C11 45.4(10) . . ?
C10A C9 C12 106.3(10) . . ?
C11A C9 C8 125.3(10) . . ?
C11A C9 C10 106.0(10) . . ?
C11A C9 C11 43.6(10) . . ?
C11A C9 C12 51.8(10) . . ?
C11A C9 C10A 84.9(11) . . ?
C12A C9 C8 128.0(9) . . ?
C12A C9 C10 47.4(10) . . ?
C12A C9 C11 104.0(10) . . ?
C12A C9 C12 45.3(9) . . ?
C12A C9 C10A 88.8(11) . . ?
C12A C9 C11A 89.9(10) . . ?
C10 C15 C13 132.8(10) . . ?
C11 C15 C13 125.8(9) . . ?
C11 C15 C10 85.1(10) . . ?
C12 C15 C13 126.3(9) . . ?
C12 C15 C10 85.4(11) . . ?
C12 C15 C11 86.3(11) . . ?
C10A C15 C13 129.6(10) . . ?
C10A C15 C10 47.3(9) . . ?
C10A C15 C11 44.7(9) . . ?
C10A C15 C12 103.8(10) . . ?
C11A C15 C13 124.1(9) . . ?
C11A C15 C10 103.0(10) . . ?
C11A C15 C11 42.7(9) . . ?
C11A C15 C12 50.5(10) . . ?
C11A C15 C10A 82.0(11) . . ?
C12A C15 C13 129.1(8) . . ?
C12A C15 C10 47.7(10) . . ?
C12A C15 C11 104.9(10) . . ?
C12A C15 C12 45.4(9) . . ?
C12A C15 C10A 88.5(10) . . ?
C12A C15 C11A 88.8(11) . . ?
C15 C10 C9 77.8(10) . . ?
H10a C10 C9 115.6(8) . . ?
H10a C10 C15 115.6(8) . . ?
H10b C10 C9 115.6(8) . . ?
H10b C10 C15 115.6(8) . . ?
H10b C10 H10a 112.59751607(2) . . ?
C15 C11 C9 76.1(9) . . ?
H11a C11 C9 115.8(9) . . ?
H11a C11 C15 115.8(8) . . ?
H11b C11 C9 115.8(9) . . ?
H11b C11 C15 115.8(9) . . ?
H11b C11 H11a 112.8 . . ?
C15 C12 C9 74.6(9) . . ?
H12a C12 C9 116.0(8) . . ?
H12a C12 C15 116.0(8) . . ?
H12b C12 C9 116.0(8) . . ?
H12b C12 C15 116.0(8) . . ?
H12b C12 H12a 113.0 . . ?
C15 C10A C9 75.3(10) . . ?
H10c C10A C9 115.9(8) . . ?
H10c C10A C15 115.9(8) . . ?
H10d C10A C9 115.9(8) . . ?
H10d C10A C15 115.9(8) . . ?
H10d C10A H10c 112.9 . . ?
C15 C11A C9 72.9(9) . . ?
H11c C11A C9 116.3(9) . . ?
H11c C11A C15 116.3(8) . . ?
H11d C11A C9 116.3(8) . . ?
H11d C11A C15 116.3(8) . . ?
H11d C11A H11c 113.2 . . ?
C15 C12A C9 75.0(9) . . ?
H12c C12A C9 116.0(8) . . ?
H12c C12A C15 116.0(9) . . ?
H12d C12A C9 116.0(9) . . ?
H12d C12A C15 116.0(8) . . ?
H12d C12A H12c 112.96536146(2) . . ?

loop_
_geom_bond_atom_site_label_1
_geom_bond_atom_site_label_2
_geom_bond_distance
_geom_bond_site_symmetry_2
_geom_bond_publ_flag
Co01 O4 2.274(5) 4_575 y
Co01 O4 2.154(5) 2_655 y
Co01 O5 2.057(6) . y
Co01 O8 2.108(6) . y
Co01 O9 2.088(7) . y
Co01 O12 2.023(6) 3_676 y
O1 Co03 2.039(8) 2_645 y
O1 C14 1.231(12) . ?
C1 C2 1.501(10) . ?
C1 O12 1.279(10) . ?
C1 O11 1.268(11) . ?
Co02 O2 1.990(6) . y
Co02 O3 1.966(6) . y
Co02 O8 2.020(5) 2_645 y
Co02 O10 2.014(6) 4_576 y
O2 C14 1.261(11) . ?
C2 C3 1.534(12) . ?
C2 C4 1.559(13) . ?
C2 C5 1.574(12) . ?
Co03 O6 1.998(7) . y
Co03 O7 2.141(9) . y
Co03 O8 2.019(5) . y
Co03 O11 2.064(7) 3_676 y
O3 C13 1.277(10) . ?
C3 H3a 0.9700 . ?
C3 H3b 0.9700 . ?
C3 C6 1.511(12) . ?
O4 C13 1.269(9) . ?
C4 H4a 0.9700 . ?
C4 H4b 0.9700 . ?
C4 C6 1.559(13) . ?
O5 C8 1.226(10) . ?
C5 H5a 0.9700 . ?
C5 H5b 0.9700 . ?
C5 C6 1.552(12) . ?
O6 C8 1.270(11) . ?
C6 C7 1.519(11) . ?
C7 O9 1.251(10) . ?
C7 O10 1.269(10) . ?
O7 H7a 0.8500 . ?
O7 H7b 0.8500 . ?
C8 C9 1.494(12) . ?
C14 C16 1.490(12) . ?
C13 C15 1.494(11) . ?
C16 C17 1.64(2) 3_766 ?
C16 C17 1.66(2) . ?
C16 C18 1.62(2) . ?
C16 C18 1.57(2) 3_766 ?
C16 C19 1.44(2) . ?
C16 C19 1.47(2) 3_766 ?
C17 H17a 0.9700 . ?
C17 H17b 0.9700 . ?
C18 H18a 0.9700 . ?
C18 H18b 0.9700 . ?
C19 H19a 0.9700 . ?
C19 H19b 0.9700 . ?
C9 C10 1.495(19) . ?
C9 C11 1.523(19) . ?
C9 C12 1.544(18) . ?
C9 C10A 1.52(2) . ?
C9 C11A 1.555(19) . ?
C9 C12A 1.557(18) . ?
C15 C10 1.502(17) . ?
C15 C11 1.531(18) . ?
C15 C12 1.56(2) . ?
C15 C10A 1.558(18) . ?
C15 C11A 1.61(2) . ?
C15 C12A 1.532(19) . ?
C10 H10a 0.9700 . ?
C10 H10b 0.9700 . ?
C11 H11a 0.9700 . ?
C11 H11b 0.9700 . ?
C12 H12a 0.9700 . ?
C12 H12b 0.9700 . ?
C10A H10c 0.9700 . ?
C10A H10d 0.9700 . ?
C11A H11c 0.9700 . ?
C11A H11d 0.9700 . ?
C12A H12c 0.9700 . ?
C12A H12d 0.9700 . ?

loop_
_restr_U_rigid_atom_site_label_1
_restr_U_rigid_atom_site_label_2
_restr_U_rigid_target_weight_param
_restr_U_rigid_U_parallel
_restr_U_rigid_diff
Co01 Co03 0.0100 0.0414 -0.0231
Co01 O5 0.0100 0.0188 -0.0044
Co01 C7 0.0100 0.0384 -0.0104
Co01 C8 0.0100 0.0167 -0.0012
Co01 O8 0.0100 0.0359 -0.0076
Co01 O9 0.0100 0.0388 -0.0106
O1 O2 0.0100 0.0626 0.0019
O1 C14 0.0100 0.0479 -0.0021
O1 C16 0.0100 0.0270 0.0061
C1 C2 0.0100 0.0134 -0.0032
C1 C3 0.0100 0.0258 -0.0094
C1 C4 0.0100 0.0238 -0.0013
C1 C5 0.0100 0.0187 -0.0175
C1 O12 0.0100 0.0454 0.0013
C1 O11 0.0100 0.0460 0.0019
Co02 O2 0.0100 0.0247 0.0025
Co02 O3 0.0100 0.0322 0.0014
Co02 C14 0.0100 0.0274 -0.0020
Co02 C13 0.0100 0.0383 -0.0024
O2 O3 0.0100 0.0402 0.0000
O2 C14 0.0100 0.0507 0.0015
O2 C16 0.0100 0.0274 0.0052
C2 C3 0.0100 0.0440 -0.0056
C2 C4 0.0100 0.0397 -0.0029
C2 C5 0.0100 0.0374 -0.0074
C2 C6 0.0100 0.0154 -0.0025
C2 O12 0.0100 0.0249 -0.0083
C2 O11 0.0100 0.0277 -0.0004
Co03 O6 0.0100 0.0381 -0.0050
Co03 O7 0.0100 0.0828 -0.0149
Co03 C8 0.0100 0.0442 0.0018
Co03 O8 0.0100 0.0304 0.0067
O3 O4 0.0100 0.0333 0.0035
O3 C13 0.0100 0.0447 0.0000
O3 C15 0.0100 0.0403 0.0028
C3 C4 0.0100 0.0629 -0.0072
C3 C5 0.0100 0.0576 -0.0006
C3 C6 0.0100 0.0373 0.0040
C3 C7 0.0100 0.0223 0.0010
O4 C13 0.0100 0.0208 -0.0041
O4 C15 0.0100 0.0143 -0.0016
C4 C5 0.0100 0.0594 0.0027
C4 C6 0.0100 0.0463 0.0029
C4 C7 0.0100 0.0293 0.0017
O5 O6 0.0100 0.0451 -0.0041
O5 C8 0.0100 0.0296 0.0036
O5 O8 0.0100 0.0308 0.0046
O5 O9 0.0100 0.0370 -0.0034
O5 C9 0.0100 0.0198 0.0010
C5 C6 0.0100 0.0405 0.0038
C5 C7 0.0100 0.0275 0.0013
O6 O7 0.0100 0.1146 -0.0320
O6 C8 0.0100 0.0541 0.0037
O6 O8 0.0100 0.0240 0.0077
O6 C9 0.0100 0.0439 0.0082
C6 C7 0.0100 0.0187 -0.0040
C6 O9 0.0100 0.0274 0.0014
C6 O10 0.0100 0.0213 -0.0017
C7 O9 0.0100 0.0399 0.0015
C7 O10 0.0100 0.0311 0.0056
O7 O8 0.0100 0.0498 0.0396
C8 C9 0.0100 0.0244 -0.0014
C8 C10 0.0100 0.0366 0.0060
C8 C11 0.0100 0.0296 -0.0037
C8 C12 0.0100 0.0186 -0.0030
C8 C10A 0.0100 0.0390 -0.0029
C8 C11A 0.0100 0.0232 -0.0067
C8 C12A 0.0100 0.0266 0.0030
O8 O9 0.0100 0.0415 -0.0039
O9 O10 0.0100 0.0425 0.0043
C14 C16 0.0100 0.0200 0.0026
C14 C17 0.0100 0.0283 -0.0025
C14 C18 0.0100 0.0318 -0.0017
C14 C19 0.0100 0.0355 0.0020
C13 C15 0.0100 0.0250 0.0043
C13 C10 0.0100 0.0183 0.0064
C13 C11 0.0100 0.0235 0.0003
C13 C12 0.0100 0.0387 -0.0003
C13 C10A 0.0100 0.0201 -0.0040
C13 C11A 0.0100 0.0388 -0.0055
C13 C12A 0.0100 0.0304 -0.0026
O12 O11 0.0100 0.0557 0.0041
C16 C17 0.0100 0.0345 -0.0043
C16 C18 0.0100 0.0440 -0.0051
C16 C19 0.0100 0.0485 -0.0066
C17 C18 0.0100 0.0596 -0.0008
C17 C19 0.0100 0.0579 0.0006
C18 C19 0.0100 0.0685 -0.0032
C9 C15 0.0100 0.0246 0.0010
C9 C10 0.0100 0.0435 -0.0030
C9 C11 0.0100 0.0373 -0.0039
C9 C12 0.0100 0.0269 -0.0024
C9 C10A 0.0100 0.0496 -0.0034
C9 C11A 0.0100 0.0294 -0.0042
C9 C12A 0.0100 0.0296 -0.0024
C15 C10 0.0100 0.0200 -0.0030
C15 C11 0.0100 0.0297 -0.0012
C15 C12 0.0100 0.0497 -0.0024
C15 C10A 0.0100 0.0254 -0.0073
C15 C11A 0.0100 0.0443 -0.0097
C15 C12A 0.0100 0.0371 -0.0043
C10 C11 0.0100 0.0403 -0.0004
C10 C12 0.0100 0.0477 0.0001
C10 C10A 0.0100 0.0453 -0.0014
C10 C11A 0.0100 0.0436 -0.0039
C10 C12A 0.0100 0.0512 0.0003
C11 C12 0.0100 0.0476 0.0000
C11 C10A 0.0100 0.0468 -0.0009
C11 C11A 0.0100 0.0560 -0.0026
C11 C12A 0.0100 0.0408 0.0005
C12 C10A 0.0100 0.0478 -0.0004
C12 C11A 0.0100 0.0478 -0.0016
C12 C12A 0.0100 0.0467 0.0021
C10A C11A 0.0100 0.0502 -0.0032
C10A C12A 0.0100 0.0462 0.0007
C11A C12A 0.0100 0.0420 0.0044

loop_
_restr_U_similar_atom_site_label_1
_restr_U_similar_atom_site_label_2
_restr_U_similar_weight_param
Co01 O5 0.0400
Co01 O8 0.0400
Co01 O9 0.0400
O1 C14 0.0800
C1 C2 0.0400
C1 O12 0.0800
C1 O11 0.0800
Co02 O2 0.0400
Co02 O3 0.0400
O2 C14 0.0400
C2 C3 0.0400
C2 C4 0.0400
C2 C5 0.0400
C2 C6 0.0400
Co03 O6 0.0400
Co03 O7 0.0400
Co03 O8 0.0400
O3 C13 0.0400
C3 H3a 0.0800
C3 H3b 0.0800
C3 C6 0.0400
O4 C13 0.0800
C4 H4a 0.0800
C4 H4b 0.0800
C4 C6 0.0400
O5 C8 0.0400
C5 H5a 0.0800
C5 H5b 0.0800
C5 C6 0.0400
O6 C8 0.0400
C6 C7 0.0400
C7 O9 0.0400
C7 O10 0.0800
O7 H7a 0.0800
O7 H7b 0.0800
C8 C9 0.0400
C14 C16 0.0400
C13 C15 0.0400
C17 H17a 0.0800
C17 H17b 0.0800
C18 H18a 0.0800
C18 H18b 0.0800
C19 H19a 0.0800
C19 H19b 0.0800
C9 C15 0.0400
C9 C10 0.0400
C9 C11 0.0400
C9 C12 0.0400
C9 C10A 0.0400
C9 C11A 0.0400
C9 C12A 0.0400
C15 C10 0.0400
C15 C11 0.0400
C15 C12 0.0400
C15 C10A 0.0400
C15 C11A 0.0400
C15 C12A 0.0400
C10 H10a 0.0800
C10 H10b 0.0800
C10 C10A 0.0400
C10 H10d 0.0800
C10 C12A 0.0400
C10 H12c 0.0800
H10a C10A 0.0800
H10a H10d 0.0800
H10b C12A 0.0800
H10b H12c 0.0800
C11 H11a 0.0800
C11 H11b 0.0800
C11 C10A 0.0400
C11 H10c 0.0800
C11 C11A 0.0400
C11 H11d 0.0800
H11a C11A 0.0800
H11a H11d 0.0800
H11b C10A 0.0800
H11b H10c 0.0800
C12 H12a 0.0800
C12 H12b 0.0800
C12 C11A 0.0400
C12 H11c 0.0800
C12 C12A 0.0400
C12 H12d 0.0800
H12a C12A 0.0800
H12a H12d 0.0800
H12b C11A 0.0800
H12b H11c 0.0800
C10A H10c 0.0800
C10A H10d 0.0800
C11A H11c 0.0800
C11A H11d 0.0800
C12A H12c 0.0800
C12A H12d 0.0800

loop_
_smtbx_masks_void_nr
_smtbx_masks_void_average_x
_smtbx_masks_void_average_y
_smtbx_masks_void_average_z
_smtbx_masks_void_volume
_smtbx_masks_void_count_electrons
_smtbx_masks_void_content
1 0.000 -0.111 -0.707 1368.8 315.4 '8 C2H5NO,6 H2O'

loop_
_restr_rigu_atom_site_label_1
_restr_rigu_atom_site_label_2
_restr_rigu_target_weight_param
_restr_rigu_u13_diff
_restr_rigu_u23_diff
_restr_rigu_u33_diff
Co01 Co03 0.004000 -0.006292 0.012461 -0.023105
Co01 O5 0.004000 -0.001318 0.004114 -0.004394
Co01 C7 0.004000 0.001553 -0.000889 -0.010431
Co01 C8 0.004000 0.002166 0.001799 -0.001158
Co01 O8 0.004000 -0.004055 0.001977 -0.007588
Co01 O9 0.004000 -0.000073 -0.000352 -0.010630
O1 O2 0.004000 -0.009800 -0.019772 0.001941
O1 C14 0.004000 -0.002993 -0.006125 -0.002098
O1 C16 0.004000 0.003631 0.005724 0.006095
C1 C2 0.004000 0.004862 -0.001749 -0.003167
C1 C3 0.004000 0.002895 -0.002236 -0.009362
C1 C4 0.004000 0.001432 -0.005740 -0.001299
C1 C5 0.004000 0.006120 -0.001953 -0.017461
C1 O12 0.004000 0.001867 -0.001111 0.001253
C1 O11 0.004000 0.006651 -0.000335 0.001860
Co02 O2 0.004000 0.002071 -0.005141 0.002486
Co02 O3 0.004000 0.001654 -0.006624 0.001371
Co02 C14 0.004000 -0.012138 -0.006733 -0.002003
Co02 C13 0.004000 0.002132 -0.007541 -0.002382
O2 O3 0.004000 -0.004394 -0.021492 0.000034
O2 C14 0.004000 -0.003074 0.000140 0.001523
O2 C16 0.004000 0.001915 0.005197 0.005242
C2 C3 0.004000 -0.000056 -0.000021 -0.005586
C2 C4 0.004000 -0.000343 0.001161 -0.002935
C2 C5 0.004000 -0.001156 -0.002101 -0.007392
C2 C6 0.004000 0.000072 -0.002986 -0.002547
C2 O12 0.004000 -0.001691 -0.008086 -0.008275
C2 O11 0.004000 0.006937 0.004718 -0.000427
Co03 O6 0.004000 -0.006568 -0.000683 -0.005033
Co03 O7 0.004000 0.015839 0.042024 -0.014873
Co03 C8 0.004000 -0.002290 -0.001655 0.001793
Co03 O8 0.004000 0.003105 -0.002455 0.006651
O3 O4 0.004000 0.004092 -0.005443 0.003501
O3 C13 0.004000 0.002911 -0.004061 0.000030
O3 C15 0.004000 0.009249 -0.007005 0.002794
C3 C4 0.004000 0.010962 -0.005410 -0.007187
C3 C5 0.004000 -0.007825 0.005661 -0.000563
C3 C6 0.004000 -0.003729 0.000971 0.004030
C3 C7 0.004000 -0.003254 -0.005422 0.000980
O4 C13 0.004000 0.002872 0.003305 -0.004096
O4 C15 0.004000 -0.003109 0.000455 -0.001637
C4 C5 0.004000 -0.009198 -0.014165 0.002744
C4 C6 0.004000 -0.000882 0.000632 0.002913
C4 C7 0.004000 -0.005445 0.005171 0.001670
O5 O6 0.004000 0.001994 0.006018 -0.004095
O5 C8 0.004000 0.001329 0.003902 0.003570
O5 O8 0.004000 0.002358 0.004015 0.004580
O5 O9 0.004000 0.008630 -0.003422 -0.003399
O5 C9 0.004000 -0.002090 -0.001185 0.000981
C5 C6 0.004000 0.000032 0.000618 0.003769
C5 C7 0.004000 0.001073 -0.000009 0.001323
O6 O7 0.004000 0.044271 0.035025 -0.032017
O6 C8 0.004000 0.000793 -0.002048 0.003703
O6 O8 0.004000 0.008534 0.015262 0.007717
O6 C9 0.004000 -0.007859 -0.001237 0.008228
C6 C7 0.004000 -0.000415 0.000681 -0.003997
C6 O9 0.004000 -0.010265 0.000517 0.001420
C6 O10 0.004000 0.001432 -0.015563 -0.001678
C7 O9 0.004000 -0.000051 -0.003350 0.001462
C7 O10 0.004000 -0.001239 -0.001048 0.005555
O7 O8 0.004000 0.015363 0.014706 0.039618
C8 C9 0.004000 -0.002931 0.004345 -0.001353
C8 C10 0.004000 -0.005102 0.001189 0.005993
C8 C11 0.004000 -0.002444 -0.002577 -0.003691
C8 C12 0.004000 0.001000 0.002630 -0.003046
C8 C10A 0.004000 -0.003666 0.000324 -0.002935
C8 C11A 0.004000 -0.000774 -0.005086 -0.006710
C8 C12A 0.004000 -0.003547 0.010482 0.002964
O8 O9 0.004000 -0.003960 -0.003681 -0.003926
O9 O10 0.004000 0.008614 0.006171 0.004329
C14 C16 0.004000 0.000200 -0.002159 0.002615
C14 C17 0.004000 -0.010150 0.009327 -0.002540
C14 C18 0.004000 0.001729 0.010256 -0.001704
C14 C19 0.004000 -0.005607 -0.007387 0.002012
C13 C15 0.004000 0.000034 -0.001309 0.004251
C13 C10 0.004000 -0.001947 0.004620 0.006396
C13 C11 0.004000 -0.008625 0.001060 0.000255
C13 C12 0.004000 0.005225 -0.006414 -0.000286
C13 C10A 0.004000 -0.009252 0.001129 -0.004014
C13 C11A 0.004000 -0.002745 -0.002410 -0.005508
C13 C12A 0.004000 0.007212 0.005942 -0.002612
O12 O11 0.004000 0.005988 -0.017153 0.004093
C16 C17 0.004000 0.002696 0.004048 -0.004285
C16 C18 0.004000 -0.002544 -0.000499 -0.005134
C16 C19 0.004000 -0.003712 -0.001073 -0.006616
C17 C18 0.004000 0.011426 -0.007518 -0.000825
C17 C19 0.004000 -0.005222 0.009473 0.000568
C18 C19 0.004000 0.012176 -0.010152 -0.003161
C9 C15 0.004000 0.000137 -0.003100 0.001033
C9 C10 0.004000 0.002196 -0.001325 -0.002990
C9 C11 0.004000 -0.000241 0.003545 -0.003906
C9 C12 0.004000 0.002892 -0.000886 -0.002412
C9 C10A 0.004000 0.001200 -0.000878 -0.003384
C9 C11A 0.004000 -0.000544 0.000980 -0.004181
C9 C12A 0.004000 0.002390 0.002127 -0.002358
C15 C10 0.004000 -0.004955 0.004075 -0.002954
C15 C11 0.004000 -0.002501 -0.000704 -0.001185
C15 C12 0.004000 -0.002040 -0.002013 -0.002354
C15 C10A 0.004000 0.000025 0.001971 -0.007347
C15 C11A 0.004000 -0.000981 -0.002657 -0.009730
C15 C12A 0.004000 -0.003300 -0.002497 -0.004324
C10 C11 0.004000 -0.000502 -0.005903 -0.000351
C10 C12 0.004000 -0.005085 0.002829 0.000083
C10 C10A 0.004000 0.000904 -0.005471 -0.001405
C10 C11A 0.004000 -0.000726 -0.001346 -0.003946
C10 C12A 0.004000 -0.004662 0.002326 0.000259
C11 C12 0.004000 -0.000445 -0.007145 0.000028
C11 C10A 0.004000 0.003468 0.004737 -0.000860
C11 C11A 0.004000 0.002849 -0.003691 -0.002620
C11 C12A 0.004000 -0.000778 -0.000215 0.000519
C12 C10A 0.004000 0.001030 0.000358 -0.000386
C12 C11A 0.004000 -0.001864 0.005969 -0.001632
C12 C12A 0.004000 -0.001704 -0.006650 0.002103
C10A C11A 0.004000 0.005285 -0.003564 -0.003172
C10A C12A 0.004000 -0.000435 0.005371 0.000682
C11A C12A 0.004000 0.000030 -0.005204 0.004408
